data_4107913
loop_
_publ_author_name
'Bo Zheng'
'Hao Dong'
'Junfeng Bai'
'Yizhi Li'
'Shuhua Li'
'Manfred Scheer'

_publ_contact_author
;
   Junfeng Bai
   State Key Lab of Coordination Chemistry
   School of Chemistry and Chemical Engineering
   Nanjing University
   Hankou 22, Nanjing 210093
   P.R. China ;
_publ_contact_author_phone  86-25-83593384
_publ_contact_author_fax   '86 25 83314502'
_publ_contact_author_email bjunfeng@nju.edu.cn
;
_publ_section_title
;
 Temperature Controlled Reversible Change of the Coordination Modes of the
 Highly Symmetrical Multitopic Ligand To Construct Coordination
 Assemblies: Experimental and Theoretical Studies
;
_journal_name_full 'Journal of the American Chemical Society'
_journal_page_first 7778
_journal_page_last 7779
_journal_paper_doi 10.1021/ja800439p
_journal_volume 130
_journal_year 2008
_chemical_formula_moiety 'C8 H10 Cd O12'
_chemical_formula_sum 'C8 H10 Cd O12'
_chemical_formula_weight 410.56
_chemical_name_systematic
; 
 ? 
;
_space_group_IT_number 2
_symmetry_cell_setting triclinic
_symmetry_space_group_name_Hall '-P 1'
_symmetry_space_group_name_H-M 'P -1'
_atom_sites_solution_hydrogens geom
_atom_sites_solution_primary direct
_atom_sites_solution_secondary difmap
_audit_creation_method SHELXL-97
_cell_angle_alpha 66.624(2)
_cell_angle_beta 77.794(2)
_cell_angle_gamma 74.287(3)
_cell_formula_units_Z 1
_cell_length_a 5.2003(11)
_cell_length_b 7.5427(17)
_cell_length_c 8.9943(19)
_cell_measurement_reflns_used 1830
_cell_measurement_temperature 291(2)
_cell_measurement_theta_max 28.18
_cell_measurement_theta_min 2.48
_cell_volume 309.57(12)
_computing_cell_refinement SMART
_computing_data_collection 'SMART (Bruker, 2000)'
_computing_data_reduction 'SAINT (Bruker, 2000)'
_computing_molecular_graphics SHELXTL
_computing_publication_material SHELXTL
_computing_structure_refinement SHELXTL
_computing_structure_solution 'SHELXTL (Bruker, 2000)'
_diffrn_ambient_temperature 291(2)
_diffrn_measured_fraction_theta_full 0.984
_diffrn_measured_fraction_theta_max 0.984
_diffrn_measurement_device_type 'Bruker Smart Aepex CCD area detector'
_diffrn_measurement_method 'phi and omega scans'
_diffrn_radiation_monochromator graphite
_diffrn_radiation_source 'sealed tube'
_diffrn_radiation_type MoK\a
_diffrn_radiation_wavelength 0.71073
_diffrn_reflns_av_R_equivalents 0.0931
_diffrn_reflns_av_sigmaI/netI 0.0511
_diffrn_reflns_limit_h_max 6
_diffrn_reflns_limit_h_min -5
_diffrn_reflns_limit_k_max 9
_diffrn_reflns_limit_k_min -9
_diffrn_reflns_limit_l_max 9
_diffrn_reflns_limit_l_min -10
_diffrn_reflns_number 1637
_diffrn_reflns_theta_full 25.49
_diffrn_reflns_theta_max 25.49
_diffrn_reflns_theta_min 2.48
_exptl_absorpt_coefficient_mu 1.831
_exptl_absorpt_correction_T_max 0.750
_exptl_absorpt_correction_T_min 0.613
_exptl_absorpt_correction_type multi-scan
_exptl_absorpt_process_details 'SADABA, (Bruker, 2000)'
_exptl_crystal_colour colourless
_exptl_crystal_density_diffrn 2.202
_exptl_crystal_description block
_exptl_crystal_F_000 202
_exptl_crystal_size_max 0.27
_exptl_crystal_size_mid 0.24
_exptl_crystal_size_min 0.16
_refine_diff_density_max 0.965
_refine_diff_density_min -0.908
_refine_diff_density_rms 0.138
_refine_ls_extinction_method none
_refine_ls_goodness_of_fit_ref 1.082
_refine_ls_hydrogen_treatment constr
_refine_ls_matrix_type full
_refine_ls_number_parameters 97
_refine_ls_number_reflns 1141
_refine_ls_number_restraints 0
_refine_ls_restrained_S_all 3.710
_refine_ls_R_factor_all 0.0283
_refine_ls_R_factor_gt 0.0269
_refine_ls_shift/su_max 0.000
_refine_ls_shift/su_mean 0.000
_refine_ls_structure_factor_coef Fsqd
_refine_ls_weighting_details 'calc w=1/[\s^2^(Fo^2^)+(0.0381P)^2^+0.2155P] where P=(Fo^2^+2Fc^2^)/3'
_refine_ls_weighting_scheme calc
_refine_ls_wR_factor_gt 0.0643
_refine_ls_wR_factor_ref 0.0646
_reflns_number_gt 1135
_reflns_number_total 1141
_reflns_threshold_expression >2sigma(I)
_cod_data_source_file ja800439p-file001.cif
_cod_data_source_block complex1
_cod_database_code 4107913

loop_
_symmetry_equiv_pos_as_xyz
'x, y, z'
'-x, -y, -z'

loop_
_atom_site_label
_atom_site_type_symbol
_atom_site_fract_x
_atom_site_fract_y
_atom_site_fract_z
_atom_site_U_iso_or_equiv
_atom_site_adp_type
_atom_site_occupancy
_atom_site_symmetry_multiplicity
_atom_site_calc_flag
_atom_site_refinement_flags
C1 C 0.0943(19) 0.6789(14) 0.2879(13) 0.022(2) Uani 1 1 d .
C2 C 0.1281(18) 0.6985(13) 0.4364(12) 0.0208(19) Uani 1 1 d .
C3 C -0.1330(18) 0.8272(13) 0.4375(13) 0.0205(19) Uani 1 1 d .
C4 C -0.1744(18) 0.8141(13) 0.2855(12) 0.0215(19) Uani 1 1 d .
Cd1 Cd 0.5000 0.5000 0.0000 0.0247(5) Uani 1 2 d S
O1 O 0.2232(17) 0.5816(13) 0.2043(11) 0.0381(19) Uani 1 1 d .
O2 O 0.3091(14) 0.6243(10) 0.5327(9) 0.0266(15) Uani 1 1 d D
H2 H 0.5000 0.5000 0.5000 0.032 Uiso 1 2 d SRD
O3 O -0.2697(14) 0.9101(11) 0.5353(10) 0.0286(16) Uani 1 1 d D
H3 H -0.5000 1.0000 0.5000 0.034 Uiso 1 2 d SRD
O4 O -0.3551(15) 0.8771(11) 0.1979(10) 0.0309(17) Uani 1 1 d .
O5 O 0.3104(14) 0.2321(10) 0.0612(10) 0.0267(15) Uani 1 1 d .
H5A H 0.3889 0.1440 0.1259 0.040 Uiso 1 1 d R
H5B H 0.3264 0.2001 -0.0273 0.040 Uiso 1 1 d R
O6 O 0.2225(15) 0.7009(12) -0.1841(10) 0.0331(17) Uani 1 1 d .
H6A H 0.0594 0.7130 -0.1653 0.050 Uiso 1 1 d R
H6B H 0.2458 0.6588 -0.2626 0.050 Uiso 1 1 d R

loop_
_atom_site_aniso_label
_atom_site_aniso_U_11
_atom_site_aniso_U_22
_atom_site_aniso_U_33
_atom_site_aniso_U_23
_atom_site_aniso_U_13
_atom_site_aniso_U_12
C1 0.020(4) 0.022(4) 0.022(5) -0.010(4) -0.001(4) 0.002(3)
C2 0.017(4) 0.020(4) 0.023(5) -0.010(4) 0.000(4) 0.001(3)
C3 0.016(4) 0.021(4) 0.024(5) -0.010(4) -0.006(4) 0.002(3)
C4 0.021(4) 0.021(4) 0.022(5) -0.009(4) -0.007(4) 0.002(3)
Cd1 0.0213(6) 0.0279(6) 0.0265(7) -0.0159(4) -0.0025(4) 0.0013(4)
O1 0.035(4) 0.045(4) 0.036(5) -0.027(4) 0.002(4) 0.003(3)
O2 0.018(3) 0.032(3) 0.029(4) -0.015(3) -0.009(3) 0.008(3)
O3 0.021(3) 0.035(4) 0.032(4) -0.023(3) -0.006(3) 0.010(3)
O4 0.030(4) 0.032(4) 0.033(4) -0.017(3) -0.015(3) 0.007(3)
O5 0.026(3) 0.026(3) 0.029(4) -0.013(3) -0.009(3) 0.002(3)
O6 0.025(4) 0.044(4) 0.031(4) -0.019(3) -0.006(3) 0.003(3)

loop_
_atom_type_symbol
_atom_type_description
_atom_type_scat_dispersion_real
_atom_type_scat_dispersion_imag
_atom_type_scat_source
C C 0.0033 0.0016 'International Tables Vol C Tables 4.2.6.8 and 6.1.1.4'
H H 0.0000 0.0000 'International Tables Vol C Tables 4.2.6.8 and 6.1.1.4'
Cd Cd -0.8075 1.2024 'International Tables Vol C Tables 4.2.6.8 and 6.1.1.4'
O O 0.0106 0.0060 'International Tables Vol C Tables 4.2.6.8 and 6.1.1.4'

loop_
_geom_angle_atom_site_label_1
_geom_angle_atom_site_label_2
_geom_angle_atom_site_label_3
_geom_angle
_geom_angle_site_symmetry_1
_geom_angle_site_symmetry_3
O1 C1 C2 135.6(10) . .
O1 C1 C4 134.6(11) . .
C2 C1 C4 89.7(7) . .
O2 C2 C3 134.0(9) . .
O2 C2 C1 134.8(8) . .
C3 C2 C1 91.2(8) . .
O3 C3 C2 133.4(10) . .
O3 C3 C4 135.8(9) . .
C2 C3 C4 90.7(8) . .
O4 C4 C3 136.5(9) . .
O4 C4 C1 134.9(9) . .
C3 C4 C1 88.4(8) . .
O6 Cd1 O6 180.0(4) 2_665 .
O6 Cd1 O1 92.5(3) 2_665 2_665
O6 Cd1 O1 87.5(3) . 2_665
O6 Cd1 O1 87.5(3) 2_665 .
O6 Cd1 O1 92.5(3) . .
O1 Cd1 O1 180.000(1) 2_665 .
O6 Cd1 O5 93.7(3) 2_665 2_665
O6 Cd1 O5 86.3(3) . 2_665
O1 Cd1 O5 90.9(3) 2_665 2_665
O1 Cd1 O5 89.1(3) . 2_665
O6 Cd1 O5 86.3(3) 2_665 .
O6 Cd1 O5 93.7(3) . .
O1 Cd1 O5 89.1(3) 2_665 .
O1 Cd1 O5 90.9(3) . .
O5 Cd1 O5 180.000(1) 2_665 .
C1 O1 Cd1 160.9(8) . .
C2 O2 H2 115.5 . .
C3 O3 H3 114.3 . .
Cd1 O5 H5A 107.3 . .
Cd1 O5 H5B 111.0 . .
H5A O5 H5B 108.0 . .
Cd1 O6 H6A 122.8 . .
Cd1 O6 H6B 109.7 . .
H6A O6 H6B 97.6 . .

loop_
_geom_bond_atom_site_label_1
_geom_bond_atom_site_label_2
_geom_bond_distance
_geom_bond_site_symmetry_2
C1 O1 1.229(13) .
C1 C2 1.451(14) .
C1 C4 1.489(12) .
C2 O2 1.274(13) .
C2 C3 1.440(12) .
C3 O3 1.265(13) .
C3 C4 1.473(14) .
C4 O4 1.226(13) .
Cd1 O6 2.226(8) 2_665
Cd1 O6 2.226(8) .
Cd1 O1 2.264(8) 2_665
Cd1 O1 2.264(8) .
Cd1 O5 2.308(7) 2_665
Cd1 O5 2.308(7) .
O2 H2 1.2415 .
O3 H3 1.2429 .
O5 H5A 0.7702 .
O5 H5B 0.9011 .
O6 H6A 0.8161 .
O6 H6B 0.8570 .

loop_
_geom_hbond_atom_site_label_D
_geom_hbond_atom_site_label_H
_geom_hbond_atom_site_label_A
_geom_hbond_distance_DH
_geom_hbond_distance_HA
_geom_hbond_distance_DA
_geom_hbond_angle_DHA
_geom_hbond_site_symmetry_A
O2 H2 O2 1.24 1.24 2.483(13) 180.0 2_666
O3 H3 O3 1.24 1.24 2.486(14) 180.0 2_476
O5 H5A O4 0.77 2.03 2.734(10) 152.0 1_645
O5 H5B O4 0.90 1.81 2.712(11) 176.9 2_565
O6 H6A O5 0.82 1.96 2.747(10) 160.3 2_565
O6 H6B O2 0.86 1.91 2.751(11) 167.0 1_554
